data_2210644
loop_
_publ_author_name
'Latreche, Saida'
'Bouchemma, Ahcene'
'Bouacida, Sofiane'
'Bouhenguel, Mustapha'
'Mousser, Abdelhamid'

_publ_section_title
;
 3,5-Bis(4-fluorophenyl)-1-propyl-1,3,5-triazacyclohexane
;
_journal_coeditor_code HG2080
_journal_issue 10
_journal_name_full 'Acta Crystallographica Section E'
_journal_page_first o4674
_journal_page_last o4675
_journal_paper_doi 10.1107/S160053680603546X
_journal_volume 62
_journal_year 2006
_chemical_formula_iupac 'C18 H21 F2 N3'
_chemical_formula_moiety 'C18 H21 F2 N3'
_chemical_formula_structural 'C18 H21 F2 N3'
_chemical_formula_sum 'C18 H21 F2 N3'
_chemical_formula_weight 317.38
_chemical_name_systematic
;
3,5-Bis(4-fluorophenyl)-1-propyl-1,3,5-triazacyclohexane
;
_space_group_IT_number 2
_symmetry_cell_setting triclinic
_symmetry_space_group_name_Hall '-P 1'
_symmetry_space_group_name_H-M 'P -1'
_atom_sites_solution_hydrogens difmap
_atom_sites_solution_primary direct
_atom_sites_solution_secondary difmap
_cell_angle_alpha 91.4440(10)
_cell_angle_beta 92.4060(10)
_cell_angle_gamma 98.1090(17)
_cell_formula_units_Z 2
_cell_length_a 6.0610(2)
_cell_length_b 10.0150(3)
_cell_length_c 13.5200(4)
_cell_measurement_reflns_used 13114
_cell_measurement_temperature 150(2)
_cell_measurement_theta_max 25.75
_cell_measurement_theta_min 3.02
_cell_volume 811.35(4)
_computing_cell_refinement 'SCALEPACK (Otwinowski & Minor, 1997)'
_computing_data_collection 'COLLECT (Nonius, 1998)'
_computing_data_reduction 'SCALEPACK and DENZO (Otwinowski & Minor, 1997)'
_computing_molecular_graphics 'ORTEP-3 (Farrugia, 1997)'
_computing_publication_material 'WinGX (Farrugia, 1999)'
_computing_structure_refinement 'SHELXL97 (Sheldrick, 1997)'
_computing_structure_solution 'SIR2002 (Burla <i>et al.</i>,  2003)'
_diffrn_ambient_temperature 150(2)
_diffrn_measured_fraction_theta_full 0.987
_diffrn_measured_fraction_theta_max 0.987
_diffrn_measurement_device_type 'Nonius KappaCCD'
_diffrn_measurement_method '\f scans, and \w scans with \k offsets'
_diffrn_radiation_monochromator graphite
_diffrn_radiation_type MoK\a
_diffrn_radiation_wavelength 0.71073
_diffrn_reflns_av_R_equivalents 0.0493
_diffrn_reflns_av_sigmaI/netI 0.0373
_diffrn_reflns_limit_h_max 7
_diffrn_reflns_limit_h_min -7
_diffrn_reflns_limit_k_max 12
_diffrn_reflns_limit_k_min -12
_diffrn_reflns_limit_l_max 16
_diffrn_reflns_limit_l_min -16
_diffrn_reflns_number 13114
_diffrn_reflns_theta_full 25.75
_diffrn_reflns_theta_max 25.75
_diffrn_reflns_theta_min 3.02
_diffrn_standards_decay_% 0
_diffrn_standards_number 0
_exptl_absorpt_coefficient_mu 0.094
_exptl_absorpt_correction_type none
_exptl_crystal_colour Colourless
_exptl_crystal_density_diffrn 1.299
_exptl_crystal_density_method 'not measured'
_exptl_crystal_description prism
_exptl_crystal_F_000 336
_exptl_crystal_size_max 0.40
_exptl_crystal_size_mid 0.25
_exptl_crystal_size_min 0.10
_refine_diff_density_max 0.295
_refine_diff_density_min -0.284
_refine_ls_extinction_coef none
_refine_ls_extinction_method SHELXL97
_refine_ls_goodness_of_fit_ref 1.148
_refine_ls_hydrogen_treatment constr
_refine_ls_matrix_type full
_refine_ls_number_parameters 208
_refine_ls_number_reflns 3081
_refine_ls_number_restraints 0
_refine_ls_restrained_S_all 1.148
_refine_ls_R_factor_all 0.0803
_refine_ls_R_factor_gt 0.0697
_refine_ls_shift/su_max 0.000
_refine_ls_shift/su_mean 0.000
_refine_ls_structure_factor_coef Fsqd
_refine_ls_weighting_details 'calc w=1/[\s^2^(Fo^2^)+(0.0293P)^2^+1.3984P] where P=(Fo^2^+2Fc^2^)/3'
_refine_ls_weighting_scheme calc
_refine_ls_wR_factor_gt 0.1665
_refine_ls_wR_factor_ref 0.1718
_reflns_number_gt 2711
_reflns_number_total 3081
_reflns_threshold_expression I>2\s(I)
_cod_data_source_file hg2080.cif
_cod_data_source_block I
_cod_depositor_comments
;
The following automatic conversions were performed:
'_symmetry_cell_setting' value 'Triclinic' changed to 'triclinic'
according to '/home/saulius/struct/CIF-dictionaries/cif_core.dic'
dictionary named 'cif_core.dic' version 2.4.1 from 2010-06-29.

Automatic conversion script
Id: cif_fix_enum 1527 2010-12-29 10:47:43Z saulius 

The following automatic conversions were performed:

'_symmetry_cell_setting' value 'Triclinic' changed to 'triclinic'
according to /home/saulius/struct/CIF-dictionaries/cif_core.dic
dictionary named 'cif_core.dic' version 2.4.1 from 2010-06-29.

Automatic conversion script
Id: cif_fix_values 1715 2011-07-08 13:25:40Z adriana 
;
_cod_database_code 2210644

loop_
_symmetry_equiv_pos_site_id
_symmetry_equiv_pos_as_xyz
1 x,y,z
2 -x,-y,-z

loop_
_atom_site_aniso_label
_atom_site_aniso_U_11
_atom_site_aniso_U_22
_atom_site_aniso_U_33
_atom_site_aniso_U_12
_atom_site_aniso_U_13
_atom_site_aniso_U_23
F1 0.0434(10) 0.0417(10) 0.0537(12) 0.0083(8) 0.0113(9) -0.0116(8)
F2 0.0467(11) 0.0510(12) 0.0640(13) 0.0211(9) 0.0027(10) 0.0153(10)
N1 0.0258(11) 0.0325(12) 0.0213(11) 0.0028(9) 0.0025(9) 0.0016(9)
N2 0.0259(11) 0.0330(12) 0.0209(11) 0.0023(9) 0.0023(9) 0.0012(9)
N3 0.0303(12) 0.0256(12) 0.0230(11) -0.0008(9) 0.0031(9) 0.0022(9)
C1 0.0286(14) 0.0305(14) 0.0267(14) 0.0034(11) 0.0038(11) 0.0034(11)
C2 0.0241(13) 0.0371(15) 0.0227(13) 0.0021(11) 0.0013(10) 0.0010(11)
C3 0.0307(14) 0.0330(14) 0.0224(13) 0.0027(11) 0.0055(11) 0.0016(11)
C11 0.0230(13) 0.0311(14) 0.0171(12) -0.0003(10) -0.0010(10) 0.0024(10)
C12 0.0246(13) 0.0314(14) 0.0230(13) -0.0030(11) -0.0017(10) 0.0031(11)
C13 0.0242(13) 0.0378(15) 0.0244(13) -0.0020(11) 0.0012(10) 0.0013(11)
C14 0.0322(15) 0.0354(15) 0.0281(14) 0.0045(12) 0.0005(11) -0.0036(12)
C15 0.0356(16) 0.0314(15) 0.0358(16) -0.0039(12) 0.0031(12) -0.0037(12)
C16 0.0256(14) 0.0355(15) 0.0322(15) -0.0041(11) 0.0043(11) -0.0001(12)
C21 0.0264(13) 0.0304(14) 0.0165(12) -0.0013(11) 0.0063(10) -0.0005(10)
C22 0.0267(14) 0.0345(15) 0.0273(14) -0.0025(11) 0.0034(11) 0.0001(11)
C23 0.0389(16) 0.0295(15) 0.0361(16) 0.0008(12) 0.0051(13) 0.0016(12)
C24 0.0351(16) 0.0420(17) 0.0337(16) 0.0126(13) 0.0072(12) 0.0068(13)
C25 0.0254(14) 0.0439(17) 0.0263(14) 0.0015(12) 0.0040(11) 0.0024(12)
C26 0.0269(14) 0.0330(14) 0.0217(13) -0.0042(11) 0.0048(10) 0.0000(11)
C31 0.0355(16) 0.0297(15) 0.0333(15) -0.0006(12) 0.0054(12) 0.0012(12)
C32 0.0454(18) 0.0360(17) 0.0467(19) -0.0059(14) 0.0118(15) 0.0005(14)
C33 0.063(2) 0.0407(19) 0.055(2) -0.0178(17) 0.0096(18) 0.0029(16)

loop_
_atom_site_type_symbol
_atom_site_label
_atom_site_fract_x
_atom_site_fract_y
_atom_site_fract_z
_atom_site_U_iso_or_equiv
_atom_site_thermal_displace_type
_atom_site_occupancy
F F1 0.1490(3) 1.37408(18) 0.49254(14) 0.0460(6) Uani 1.000
F F2 0.1334(3) 1.3903(2) 0.02191(16) 0.0523(7) Uani 1.000
N N1 0.6623(4) 1.0075(2) 0.33762(16) 0.0266(7) Uani 1.000
N N2 0.6623(4) 1.0175(2) 0.15764(16) 0.0267(7) Uani 1.000
N N3 0.4298(4) 0.8369(2) 0.23585(16) 0.0267(7) Uani 1.000
C C1 0.5700(4) 0.8658(3) 0.3273(2) 0.0286(8) Uani 1.000
C C2 0.7929(4) 1.0466(3) 0.25076(19) 0.0282(8) Uani 1.000
C C3 0.5713(5) 0.8754(3) 0.15234(19) 0.0287(8) Uani 1.000
C C11 0.5238(4) 1.0994(3) 0.37361(18) 0.0242(8) Uani 1.000
C C12 0.3049(4) 1.0595(3) 0.39970(19) 0.0271(8) Uani 1.000
C C13 0.1796(4) 1.1508(3) 0.4408(2) 0.0294(8) Uani 1.000
C C14 0.2725(5) 1.2831(3) 0.4522(2) 0.0320(8) Uani 1.000
C C15 0.4874(5) 1.3284(3) 0.4272(2) 0.0351(9) Uani 1.000
C C16 0.6125(5) 1.2354(3) 0.3890(2) 0.0319(8) Uani 1.000
C C21 0.5196(4) 1.1118(3) 0.12794(18) 0.0248(8) Uani 1.000
C C22 0.6097(5) 1.2472(3) 0.1203(2) 0.0301(8) Uani 1.000
C C23 0.4797(5) 1.3413(3) 0.0866(2) 0.0351(9) Uani 1.000
C C24 0.2606(5) 1.2988(3) 0.0584(2) 0.0360(9) Uani 1.000
C C25 0.1652(5) 1.1667(3) 0.0649(2) 0.0321(9) Uani 1.000
C C26 0.2949(4) 1.0732(3) 0.10124(19) 0.0279(8) Uani 1.000
C C31 0.3343(5) 0.6941(3) 0.2251(2) 0.0332(9) Uani 1.000
C C32 0.1518(6) 0.6525(3) 0.2955(3) 0.0436(10) Uani 1.000
C C33 0.0198(7) 0.5153(3) 0.2667(3) 0.0551(11) Uani 1.000
H H1A 0.69328 0.81070 0.32677 0.0342 Uiso 1.000
H H1B 0.47966 0.84017 0.38497 0.0342 Uiso 1.000
H H2A 0.92363 0.99753 0.25032 0.0338 Uiso 1.000
H H2B 0.84879 1.14439 0.25633 0.0338 Uiso 1.000
H H3A 0.48206 0.85508 0.08939 0.0345 Uiso 1.000
H H3B 0.69549 0.82090 0.15237 0.0345 Uiso 1.000
H H12 0.24002 0.96793 0.38913 0.0324 Uiso 1.000
H H13 0.03236 1.12187 0.46059 0.0353 Uiso 1.000
H H15 0.54819 1.42087 0.43589 0.0422 Uiso 1.000
H H16 0.76227 1.26463 0.37280 0.0382 Uiso 1.000
H H22 0.76259 1.27525 0.13848 0.0361 Uiso 1.000
H H23 0.54124 1.43356 0.08303 0.0421 Uiso 1.000
H H25 0.01301 1.13961 0.04479 0.0385 Uiso 1.000
H H26 0.22946 0.98216 0.10794 0.0335 Uiso 1.000
H H31A 0.27324 0.67543 0.15627 0.0399 Uiso 1.000
H H31B 0.45488 0.63826 0.23625 0.0399 Uiso 1.000
H H32A 0.21900 0.64930 0.36325 0.0523 Uiso 1.000
H H32B 0.04912 0.72105 0.29618 0.0523 Uiso 1.000
H H33A -0.09603 0.49225 0.31434 0.0827 Uiso 1.000
H H33B -0.05010 0.51861 0.20028 0.0827 Uiso 1.000
H H33C 0.12035 0.44683 0.26697 0.0827 Uiso 1.000

loop_
_atom_type_symbol
_atom_type_description
_atom_type_scat_dispersion_real
_atom_type_scat_dispersion_imag
_atom_type_scat_source
C C 0.0033 0.0016 'International Tables Vol C Tables 4.2.6.8 and 6.1.1.4'
H H 0.0000 0.0000 'International Tables Vol C Tables 4.2.6.8 and 6.1.1.4'
N N 0.0061 0.0033 'International Tables Vol C Tables 4.2.6.8 and 6.1.1.4'
F F 0.0171 0.0103 'International Tables Vol C Tables 4.2.6.8 and 6.1.1.4'

loop_
_geom_angle_atom_site_label_1
_geom_angle_atom_site_label_2
_geom_angle_atom_site_label_3
_geom_angle
_geom_angle_publ_flag
C1 N1 C2 109.4(2) no
C1 N1 C11 118.2(2) no
C2 N1 C11 117.5(2) no
C2 N2 C3 108.8(2) no
C2 N2 C21 117.3(2) no
C3 N2 C21 117.8(2) no
C1 N3 C3 107.3(2) no
C1 N3 C31 112.1(2) no
C3 N3 C31 110.1(2) no
N1 C1 N3 111.6(2) no
N1 C2 N2 112.4(2) no
N2 C3 N3 112.1(2) no
N1 C11 C12 123.0(3) no
N1 C11 C16 119.2(2) no
C12 C11 C16 117.7(3) no
C11 C12 C13 121.4(3) no
C12 C13 C14 118.6(2) no
F1 C14 C13 118.9(3) no
F1 C14 C15 118.6(3) no
C13 C14 C15 122.5(3) no
C14 C15 C16 118.2(3) no
C11 C16 C15 121.6(3) no
N2 C21 C22 119.1(2) no
N2 C21 C26 122.4(3) no
C22 C21 C26 118.5(3) no
C21 C22 C23 121.1(3) no
C22 C23 C24 118.8(3) no
F2 C24 C23 119.1(3) no
F2 C24 C25 118.9(3) no
C23 C24 C25 122.0(3) no
C24 C25 C26 119.0(3) no
C21 C26 C25 120.6(3) no
N3 C31 C32 113.7(2) no
C31 C32 C33 112.2(3) no
N1 C1 H1A 109.00 no
N1 C1 H1B 109.00 no
N3 C1 H1A 109.00 no
N3 C1 H1B 109.00 no
H1A C1 H1B 108.00 no
N1 C2 H2A 109.00 no
N1 C2 H2B 109.00 no
N2 C2 H2A 109.00 no
N2 C2 H2B 109.00 no
H2A C2 H2B 108.00 no
N2 C3 H3A 109.00 no
N2 C3 H3B 109.00 no
N3 C3 H3A 109.00 no
N3 C3 H3B 109.00 no
H3A C3 H3B 108.00 no
C11 C12 H12 119.00 no
C13 C12 H12 119.00 no
C12 C13 H13 121.00 no
C14 C13 H13 121.00 no
C14 C15 H15 121.00 no
C16 C15 H15 121.00 no
C11 C16 H16 119.00 no
C15 C16 H16 119.00 no
C21 C22 H22 120.00 no
C23 C22 H22 119.00 no
C22 C23 H23 121.00 no
C24 C23 H23 121.00 no
C24 C25 H25 121.00 no
C26 C25 H25 121.00 no
C21 C26 H26 120.00 no
C25 C26 H26 120.00 no
N3 C31 H31A 109.00 no
N3 C31 H31B 109.00 no
C32 C31 H31A 109.00 no
C32 C31 H31B 109.00 no
H31A C31 H31B 108.00 no
C31 C32 H32A 109.00 no
C31 C32 H32B 109.00 no
C33 C32 H32A 109.00 no
C33 C32 H32B 109.00 no
H32A C32 H32B 108.00 no
C32 C33 H33A 109.00 no
C32 C33 H33B 109.00 no
C32 C33 H33C 109.00 no
H33A C33 H33B 109.00 no
H33A C33 H33C 109.00 no
H33B C33 H33C 110.00 no

loop_
_geom_bond_atom_site_label_1
_geom_bond_atom_site_label_2
_geom_bond_distance
_geom_bond_publ_flag
F1 C14 1.375(3) no
F2 C24 1.367(4) no
N1 C1 1.451(4) no
N1 C2 1.474(3) no
N1 C11 1.421(3) no
N2 C2 1.459(3) no
N2 C3 1.451(4) no
N2 C21 1.422(4) no
N3 C1 1.469(3) no
N3 C3 1.473(4) no
N3 C31 1.466(4) no
C11 C12 1.393(4) no
C11 C16 1.399(4) no
C12 C13 1.388(4) no
C13 C14 1.367(4) no
C14 C15 1.376(4) no
C15 C16 1.385(4) no
C21 C22 1.397(4) no
C21 C26 1.392(4) no
C22 C23 1.385(4) no
C23 C24 1.371(4) no
C24 C25 1.374(4) no
C25 C26 1.391(4) no
C31 C32 1.510(5) no
C32 C33 1.522(5) no
C1 H1A 0.9900 no
C1 H1B 0.9900 no
C2 H2A 0.9900 no
C2 H2B 0.9900 no
C3 H3A 0.9900 no
C3 H3B 0.9900 no
C12 H12 0.9500 no
C13 H13 0.9500 no
C15 H15 0.9500 no
C16 H16 0.9500 no
C22 H22 0.9500 no
C23 H23 0.9500 no
C25 H25 0.9500 no
C26 H26 0.9500 no
C31 H31A 0.9900 no
C31 H31B 0.9900 no
C32 H32A 0.9900 no
C32 H32B 0.9900 no
C33 H33A 0.9800 no
C33 H33B 0.9800 no
C33 H33C 0.9800 no

loop_
_geom_contact_atom_site_label_1
_geom_contact_atom_site_label_2
_geom_contact_distance
_geom_contact_site_symmetry_2
_geom_contact_publ_flag
F2 F2 2.963(3) 2_585 no
F1 H16 2.8600 1_455 no
F1 H15 2.6900 2_686 no
N3 C26 3.197(3) . no
N3 C12 3.289(3) . no
N1 H13 2.8200 1_655 no
N2 H25 2.8200 1_655 no
N3 H12 2.8000 . no
N3 H26 2.6500 . no
C1 C14 3.523(4) 2_676 no
C1 C13 3.444(4) 2_676 no
C2 C13 3.443(4) 1_655 no
C2 C25 3.566(4) 1_655 no
C3 C24 3.563(4) 2_675 no
C3 C25 3.446(4) 2_675 no
C3 C26 3.589(4) 2_675 no
C11 C21 3.326(3) . no
C12 N3 3.289(3) . no
C13 C2 3.443(4) 1_455 no
C13 C1 3.444(4) 2_676 no
C14 C1 3.523(4) 2_676 no
C21 C11 3.326(3) . no
C24 C3 3.563(4) 2_675 no
C25 C3 3.446(4) 2_675 no
C25 C2 3.566(4) 1_455 no
C26 N3 3.197(3) . no
C26 C3 3.589(4) 2_675 no
C1 H32A 2.8800 . no
C1 H12 2.5300 . no
C2 H22 2.8000 . no
C2 H16 2.7400 . no
C3 H26 2.5200 . no
C12 H2A 2.9900 1_455 no
C12 H1B 2.5800 . no
C13 H16 3.0400 1_455 no
C13 H1B 3.0600 2_676 no
C14 H1B 3.0000 2_676 no
C15 H1B 3.1000 2_676 no
C16 H2B 2.5700 . no
C16 H13 3.0600 1_655 no
C21 H3A 2.9700 2_675 no
C22 H3A 2.9900 2_675 no
C22 H25 3.0100 1_655 no
C22 H2B 2.6100 . no
C23 H3A 3.0900 2_675 no
C24 H3B 3.1000 2_675 no
C24 H3A 3.1000 2_675 no
C25 H3A 3.0700 2_675 no
C25 H22 3.0000 1_455 no
C25 H3B 3.0900 2_675 no
C26 H3A 2.6000 . no
C26 H3A 3.0200 2_675 no
C32 H1B 2.7500 . no
H1A H2A 2.4500 . no
H1A H3B 2.3600 . no
H1A H31B 2.3700 . no
H1A H32B 2.5000 1_655 no
H1B C12 2.5800 . no
H1B C32 2.7500 . no
H1B H12 2.0700 . no
H1B H32A 2.3100 . no
H1B C13 3.0600 2_676 no
H1B C14 3.0000 2_676 no
H1B C15 3.1000 2_676 no
H2A C12 2.9900 1_655 no
H2A H1A 2.4500 . no
H2A H3B 2.4200 . no
H2B C16 2.5700 . no
H2B C22 2.6100 . no
H2B H16 2.0900 . no
H2B H22 2.1800 . no
H3A C26 2.6000 . no
H3A H26 2.1400 . no
H3A H31A 2.2800 . no
H3A C21 2.9700 2_675 no
H3A C22 2.9900 2_675 no
H3A C23 3.0900 2_675 no
H3A C24 3.1000 2_675 no
H3A C25 3.0700 2_675 no
H3A C26 3.0200 2_675 no
H3B H1A 2.3600 . no
H3B H2A 2.4200 . no
H3B H31B 2.5000 . no
H3B C24 3.1000 2_675 no
H3B C25 3.0900 2_675 no
H12 N3 2.8000 . no
H12 C1 2.5300 . no
H12 H1B 2.0700 . no
H13 N1 2.8200 1_455 no
H13 C16 3.0600 1_455 no
H13 H16 2.5900 1_455 no
H15 F1 2.6900 2_686 no
H15 H15 2.4600 2_686 no
H16 F1 2.8600 1_655 no
H16 C2 2.7400 . no
H16 C13 3.0400 1_655 no
H16 H2B 2.0900 . no
H16 H13 2.5900 1_655 no
H16 H33A 2.4800 1_665 no
H22 C2 2.8000 . no
H22 C25 3.0000 1_655 no
H22 H2B 2.1800 . no
H22 H25 2.5300 1_655 no
H25 N2 2.8200 1_455 no
H25 C22 3.0100 1_455 no
H25 H22 2.5300 1_455 no
H26 N3 2.6500 . no
H26 C3 2.5200 . no
H26 H3A 2.1400 . no
H31A H3A 2.2800 . no
H31A H33B 2.4400 . no
H31B H1A 2.3700 . no
H31B H3B 2.5000 . no
H32A C1 2.8800 . no
H32A H1B 2.3100 . no
H32B H1A 2.5000 1_455 no
H33A H16 2.4800 1_445 no
H33B H31A 2.4400 . no

loop_
_geom_torsion_atom_site_label_1
_geom_torsion_atom_site_label_2
_geom_torsion_atom_site_label_3
_geom_torsion_atom_site_label_4
_geom_torsion
_geom_torsion_publ_flag
C2 N1 C1 N3 -57.8(3) no
C11 N1 C1 N3 80.2(3) no
C11 N1 C2 N2 -82.5(3) no
C2 N1 C11 C12 134.9(3) no
C1 N1 C2 N2 55.8(3) no
C2 N1 C11 C16 -48.6(3) no
C1 N1 C11 C12 0.3(4) no
C1 N1 C11 C16 176.8(2) no
C21 N2 C3 N3 -78.1(3) no
C2 N2 C3 N3 58.7(3) no
C3 N2 C2 N1 -55.9(3) no
C2 N2 C21 C22 54.9(3) no
C2 N2 C21 C26 -128.5(3) no
C3 N2 C21 C26 4.7(4) no
C21 N2 C2 N1 81.1(3) no
C3 N2 C21 C22 -172.0(2) no
C31 N3 C1 N1 -179.6(2) no
C1 N3 C3 N2 -60.2(3) no
C3 N3 C1 N1 59.5(3) no
C31 N3 C3 N2 177.6(2) no
C1 N3 C31 C32 72.2(3) no
C3 N3 C31 C32 -168.4(3) no
N1 C11 C12 C13 175.6(2) no
C12 C11 C16 C15 -1.1(4) no
C16 C11 C12 C13 -0.9(4) no
N1 C11 C16 C15 -177.7(2) no
C11 C12 C13 C14 2.3(4) no
C12 C13 C14 C15 -1.9(4) no
C12 C13 C14 F1 179.8(2) no
C13 C14 C15 C16 0.1(4) no
F1 C14 C15 C16 178.4(2) no
C14 C15 C16 C11 1.5(4) no
N2 C21 C22 C23 176.5(2) no
C22 C21 C26 C25 2.0(4) no
N2 C21 C26 C25 -174.7(2) no
C26 C21 C22 C23 -0.3(4) no
C21 C22 C23 C24 -1.5(4) no
C22 C23 C24 C25 1.7(4) no
C22 C23 C24 F2 -177.8(2) no
F2 C24 C25 C26 179.5(2) no
C23 C24 C25 C26 0.0(4) no
C24 C25 C26 C21 -1.9(4) no
N3 C31 C32 C33 166.4(3) no

loop_
_cod_related_entry_id
_cod_related_entry_database
_cod_related_entry_code
1 ChemSpider 21127232
